data_8103974
loop_
_publ_author_name
'Boettcher, P.'
'Roensch, E.'
'Getzschmann, J.'

_publ_section_title
;
 Crystal structure of dinatriumtetraselenide, Na2 Se4
;
_journal_name_full
;
Zeitschrift fuer Kristallographie - New Crystal Structures
;
_journal_page_first 87
_journal_page_last 87
_journal_volume 212
_journal_year 1997
_chemical_formula_sum 'Na2 Se4'
_space_group_IT_number 122
_symmetry_space_group_name_Hall 'I -4 2bw'
_symmetry_space_group_name_H-M 'I -4 2 d'
_cell_angle_alpha 90
_cell_angle_beta 90
_cell_angle_gamma 90
_cell_formula_units_Z 8
_cell_length_a 10.1926
_cell_length_b 10.1926
_cell_length_c 12.2177
_cell_volume 1269.286
_citation_journal_id_ASTM ZKNSFT
_cod_data_source_file Boettcher_ZKNSFT_1997_1965.cif
_cod_data_source_block Na2Se4
_cod_database_code 8103974

loop_
_symmetry_equiv_pos_as_xyz
x,y,z
y,-x,-z
-x,-y,z
-y,x,-z
x,-y+1/2,-z+1/4
-y+1/2,-x,z+3/4
-x,y+1/2,-z+1/4
y+1/2,x,z+3/4
x+1/2,y+1/2,z+1/2
y+1/2,-x+1/2,-z+1/2
-x+1/2,-y+1/2,z+1/2
-y+1/2,x+1/2,-z+1/2
x+1/2,-y+1,-z+3/4
-y+1,-x+1/2,z+5/4
-x+1/2,y+1,-z+3/4
y+1,x+1/2,z+5/4

loop_
_atom_site_label
_atom_site_type_symbol
_atom_site_fract_x
_atom_site_fract_y
_atom_site_fract_z
_atom_site_occupancy
_atom_site_U_iso_or_equiv
Na1 Na+1 0 0 0.1825 1 0.0
Na2 Na+1 0.2604 0.25 0.125 1 0.0
Se1 Se 0.02113 0.26261 0.29471 1 0.0
Se2 Se 0.14096 0.1172 0.40646 1 0.0
